data_2016101
loop_
_publ_author_name
'Gelbrich, Thomas'
'Haddow, Mairi F.'
'Griesser, Ulrich J.'

_publ_section_title
;
 Acemetacin monohydrate
;
_journal_coeditor_code JZ3078
_journal_issue 8
_journal_name_full 'Acta Crystallographica Section C'
_journal_page_first o451
_journal_page_last o453
_journal_paper_doi 10.1107/S0108270107030065
_journal_volume 63
_journal_year 2007
_chemical_formula_iupac 'C21 H18 Cl N O6, H2 O'
_chemical_formula_moiety 'C21 H18 Cl N O6, H2 O'
_chemical_formula_sum 'C21 H20 Cl N O7'
_chemical_formula_weight 433.83
_chemical_name_common 'Acemetacin monohydrate'
_chemical_name_systematic
;2-{2-[1-(4-chlorobenzoyl)-5-methoxy-2-methyl-1H-indol-3-yl]acetoxy}acetic
 acid
monohydrate
;
_space_group_IT_number 2
_symmetry_cell_setting triclinic
_symmetry_space_group_name_Hall '-P 1'
_symmetry_space_group_name_H-M 'P -1'
_atom_sites_solution_hydrogens geom
_atom_sites_solution_primary direct
_atom_sites_solution_secondary difmap
_audit_creation_method SHELXL-97
_cell_angle_alpha 96.879(2)
_cell_angle_beta 96.354(2)
_cell_angle_gamma 107.158(2)
_cell_formula_units_Z 2
_cell_length_a 7.7257(3)
_cell_length_b 10.2208(3)
_cell_length_c 13.4225(4)
_cell_measurement_temperature 120(2)
_cell_volume 993.44(6)
_computing_cell_refinement 'DENZO (Otwinowski & Minor, 1997) and COLLECT'
_computing_data_collection 'COLLECT (Hooft, 1998)'
_computing_data_reduction 'DENZO and COLLECT'
_computing_molecular_graphics 'XP (Bruker, 1998) and Mercury (Bruno <i>et al.</i>,  2002)'
_computing_publication_material 'program (reference)?'
_computing_structure_refinement 'SHELXL97 (Sheldrick, 1997)'
_computing_structure_solution 'SHELXS97 (Sheldrick, 1997)'
_diffrn_ambient_temperature 120(2)
_diffrn_detector_area_resol_mean 9.091
_diffrn_measured_fraction_theta_full 0.991
_diffrn_measured_fraction_theta_max 0.991
_diffrn_measurement_device_type 'Bruker--Nonius KappaCCD'
_diffrn_measurement_method '\f and \w'
_diffrn_radiation_monochromator graphite
_diffrn_radiation_source 'Bruker-Nonius FR591 rotating anode'
_diffrn_radiation_type MoK\a
_diffrn_radiation_wavelength 0.71073
_diffrn_reflns_av_R_equivalents 0.0716
_diffrn_reflns_av_sigmaI/netI 0.0711
_diffrn_reflns_limit_h_max 9
_diffrn_reflns_limit_h_min -9
_diffrn_reflns_limit_k_max 12
_diffrn_reflns_limit_k_min -12
_diffrn_reflns_limit_l_max 16
_diffrn_reflns_limit_l_min -16
_diffrn_reflns_number 12459
_diffrn_reflns_theta_full 26.00
_diffrn_reflns_theta_max 26.00
_diffrn_reflns_theta_min 3.09
_exptl_absorpt_coefficient_mu 0.237
_exptl_absorpt_correction_T_max 0.9767
_exptl_absorpt_correction_T_min 0.9430
_exptl_absorpt_correction_type multi-scan
_exptl_absorpt_process_details '(SADABS; Sheldrick, 2003)'
_exptl_crystal_colour colourless
_exptl_crystal_density_diffrn 1.450
_exptl_crystal_density_method 'not measured'
_exptl_crystal_description block
_exptl_crystal_F_000 452
_exptl_crystal_size_max 0.25
_exptl_crystal_size_mid 0.15
_exptl_crystal_size_min 0.10
_refine_diff_density_max 0.297
_refine_diff_density_min -0.304
_refine_ls_extinction_coef 0.038(5)
_refine_ls_extinction_expression Fc^*^=kFc[1+0.001xFc^2^\l^3^/sin(2\q)]^-1/4^
_refine_ls_extinction_method SHELXL97
_refine_ls_goodness_of_fit_ref 1.088
_refine_ls_hydrogen_treatment mixed
_refine_ls_matrix_type full
_refine_ls_number_parameters 285
_refine_ls_number_reflns 3877
_refine_ls_number_restraints 3
_refine_ls_restrained_S_all 1.088
_refine_ls_R_factor_all 0.0633
_refine_ls_R_factor_gt 0.0464
_refine_ls_shift/su_max 0.000
_refine_ls_shift/su_mean 0.000
_refine_ls_structure_factor_coef Fsqd
_refine_ls_weighting_details 'calc w=1/[\s^2^(Fo^2^)+(0.0592P)^2^+0.1261P] where P=(Fo^2^+2Fc^2^)/3'
_refine_ls_weighting_scheme calc
_refine_ls_wR_factor_gt 0.1187
_refine_ls_wR_factor_ref 0.1274
_reflns_number_gt 3065
_reflns_number_total 3877
_reflns_threshold_expression >2sigma(I)
_cod_data_source_file jz3078.cif
_cod_data_source_block I
_cod_database_code 2016101
_cod_database_fobs_code 2016101

loop_
_symmetry_equiv_pos_as_xyz
'x, y, z'
'-x, -y, -z'

loop_
_atom_site_type_symbol
_atom_site_label
_atom_site_fract_x
_atom_site_fract_y
_atom_site_fract_z
_atom_site_U_iso_or_equiv
_atom_site_adp_type
_atom_site_calc_flag
_atom_site_refinement_flags
_atom_site_occupancy
Cl Cl1 0.82421(9) 0.97907(6) 1.19332(4) 0.0352(2) Uani d . 1
O O1 0.7465(2) 0.71885(14) 0.70347(10) 0.0248(3) Uani d . 1
O O2 0.02241(19) 0.11031(13) 0.42336(9) 0.0190(3) Uani d . 1
O O3 0.02130(19) 0.32192(13) 0.48914(9) 0.0190(3) Uani d . 1
O O4 -0.3234(2) 0.14800(15) 0.48895(10) 0.0253(4) Uani d . 1
O O5 -0.4141(2) 0.16934(15) 0.32904(11) 0.0251(4) Uani d D 1
H H1O -0.509(2) 0.1109(19) 0.3375(18) 0.030 Uiso d D 1
O O6 -0.2004(2) 0.39859(15) 0.85113(11) 0.0268(4) Uani d . 1
N N1 0.4902(2) 0.56238(16) 0.73859(11) 0.0153(4) Uani d . 1
C C1 0.7699(3) 0.8912(2) 1.06917(14) 0.0228(5) Uani d . 1
C C2 0.7285(3) 0.7475(2) 1.05192(14) 0.0209(4) Uani d . 1
H H2 0.7308 0.6978 1.1072 0.020(5) Uiso calc R 1
C C3 0.6837(3) 0.6783(2) 0.95270(14) 0.0198(4) Uani d . 1
H H3 0.6527 0.5801 0.9397 0.018(5) Uiso calc R 1
C C4 0.6842(3) 0.75229(19) 0.87203(14) 0.0171(4) Uani d . 1
C C5 0.7296(3) 0.8957(2) 0.89063(15) 0.0239(5) Uani d . 1
H H5 0.7326 0.9460 0.8354 0.029 Uiso calc R 1
C C6 0.7706(3) 0.9660(2) 0.98975(16) 0.0275(5) Uani d . 1
H H6 0.7987 1.0640 1.0028 0.033 Uiso calc R 1
C C7 0.6453(3) 0.68014(19) 0.76454(14) 0.0169(4) Uani d . 1
C C8 0.4685(3) 0.45221(19) 0.65816(13) 0.0159(4) Uani d . 1
C C9 0.2982(3) 0.36006(19) 0.64934(13) 0.0156(4) Uani d . 1
C C10 0.2023(3) 0.41159(18) 0.72410(13) 0.0147(4) Uani d . 1
C C11 0.3236(3) 0.53751(19) 0.77830(13) 0.0159(4) Uani d . 1
C C12 0.2659(3) 0.6171(2) 0.85194(14) 0.0193(4) Uani d . 1
H H12 0.3455 0.7043 0.8864 0.023 Uiso calc R 1
C C13 0.0900(3) 0.5650(2) 0.87299(14) 0.0210(4) Uani d . 1
H H13 0.0490 0.6170 0.9234 0.025 Uiso calc R 1
C C14 -0.0299(3) 0.4368(2) 0.82161(14) 0.0192(4) Uani d . 1
C C15 0.0240(3) 0.3595(2) 0.74567(14) 0.0171(4) Uani d . 1
H H15 -0.0577 0.2740 0.7095 0.021 Uiso calc R 1
C C16 -0.3149(3) 0.2599(2) 0.81564(18) 0.0312(5) Uani d . 1
H H16A -0.4266 0.2425 0.8469 0.047 Uiso calc R 1
H H16B -0.2493 0.1954 0.8339 0.047 Uiso calc R 1
H H16C -0.3476 0.2463 0.7416 0.047 Uiso calc R 1
C C17 0.6225(3) 0.4443(2) 0.60195(15) 0.0221(5) Uani d . 1
H H17A 0.5927 0.3511 0.5627 0.033 Uiso calc R 1
H H17B 0.7349 0.4636 0.6505 0.033 Uiso calc R 1
H H17C 0.6410 0.5129 0.5558 0.033 Uiso calc R 1
C C18 0.2235(3) 0.2232(2) 0.57940(14) 0.0183(4) Uani d . 1
H H18A 0.1696 0.1514 0.6203 0.022 Uiso calc R 1
H H18B 0.3281 0.2003 0.5537 0.022 Uiso calc R 1
C C19 0.0815(3) 0.21120(19) 0.48913(14) 0.0160(4) Uani d . 1
C C20 -0.1183(3) 0.3084(2) 0.40441(14) 0.0193(4) Uani d . 1
H H20A -0.0751 0.2831 0.3403 0.023 Uiso calc R 1
H H20B -0.1412 0.3985 0.4027 0.023 Uiso calc R 1
C C21 -0.2938(3) 0.19914(19) 0.41263(14) 0.0183(4) Uani d . 1
O O7 -0.7202(2) -0.00602(14) 0.35206(10) 0.0227(3) Uani d D 1
H H2O -0.801(3) 0.036(2) 0.3628(18) 0.034 Uiso d D 1
H H3O -0.707(4) -0.049(2) 0.4037(13) 0.034 Uiso d D 1

loop_
_atom_site_aniso_label
_atom_site_aniso_U_11
_atom_site_aniso_U_22
_atom_site_aniso_U_33
_atom_site_aniso_U_12
_atom_site_aniso_U_13
_atom_site_aniso_U_23
Cl1 0.0458(4) 0.0342(3) 0.0170(3) 0.0038(3) 0.0023(2) -0.0052(2)
O1 0.0243(8) 0.0249(8) 0.0205(7) -0.0001(6) 0.0068(6) 0.0027(6)
O2 0.0213(8) 0.0175(7) 0.0153(7) 0.0034(6) 0.0020(5) -0.0011(5)
O3 0.0199(7) 0.0167(7) 0.0183(7) 0.0053(6) -0.0017(6) 0.0008(5)
O4 0.0256(8) 0.0307(8) 0.0213(7) 0.0085(7) 0.0059(6) 0.0089(6)
O5 0.0183(8) 0.0283(8) 0.0244(7) 0.0012(6) -0.0012(6) 0.0072(6)
O6 0.0183(8) 0.0253(8) 0.0348(8) 0.0036(6) 0.0115(6) -0.0016(6)
N1 0.0146(8) 0.0148(8) 0.0147(8) 0.0026(7) 0.0024(6) 0.0001(6)
C1 0.0202(11) 0.0271(11) 0.0167(9) 0.0036(9) 0.0006(8) -0.0017(8)
C2 0.0199(11) 0.0255(11) 0.0190(10) 0.0079(9) 0.0033(8) 0.0076(8)
C3 0.0169(10) 0.0201(10) 0.0218(10) 0.0052(8) 0.0021(8) 0.0032(8)
C4 0.0132(10) 0.0181(10) 0.0170(9) 0.0016(8) 0.0014(7) 0.0005(7)
C5 0.0285(12) 0.0204(10) 0.0197(10) 0.0029(9) 0.0011(9) 0.0063(8)
C6 0.0354(13) 0.0176(10) 0.0251(11) 0.0029(10) 0.0037(9) 0.0011(8)
C7 0.0174(10) 0.0179(9) 0.0162(9) 0.0062(8) 0.0023(8) 0.0036(7)
C8 0.0180(10) 0.0176(9) 0.0121(8) 0.0067(8) 0.0009(7) 0.0012(7)
C9 0.0166(10) 0.0165(9) 0.0133(8) 0.0056(8) 0.0004(7) 0.0020(7)
C10 0.0180(10) 0.0137(9) 0.0121(8) 0.0054(8) 0.0000(7) 0.0023(7)
C11 0.0145(10) 0.0180(9) 0.0153(9) 0.0051(8) 0.0010(7) 0.0043(7)
C12 0.0186(10) 0.0187(10) 0.0183(9) 0.0041(8) 0.0009(8) -0.0003(8)
C13 0.0229(11) 0.0223(10) 0.0183(9) 0.0090(9) 0.0048(8) -0.0014(8)
C14 0.0162(10) 0.0222(10) 0.0206(10) 0.0075(9) 0.0040(8) 0.0038(8)
C15 0.0172(10) 0.0163(9) 0.0180(9) 0.0056(8) 0.0011(8) 0.0042(7)
C16 0.0261(12) 0.0244(11) 0.0415(13) 0.0028(10) 0.0150(10) 0.0032(10)
C17 0.0218(11) 0.0221(10) 0.0210(10) 0.0049(9) 0.0066(8) 0.0002(8)
C18 0.0209(11) 0.0169(9) 0.0167(9) 0.0071(8) 0.0009(8) -0.0002(8)
C19 0.0163(10) 0.0155(9) 0.0165(9) 0.0038(8) 0.0062(8) 0.0031(8)
C20 0.0189(11) 0.0202(10) 0.0174(9) 0.0043(8) -0.0004(8) 0.0058(8)
C21 0.0210(11) 0.0187(10) 0.0188(9) 0.0120(9) 0.0042(8) 0.0011(8)
O7 0.0229(8) 0.0239(8) 0.0228(7) 0.0101(6) 0.0025(6) 0.0037(6)

loop_
_atom_type_symbol
_atom_type_description
_atom_type_scat_dispersion_real
_atom_type_scat_dispersion_imag
_atom_type_scat_source
C C 0.0033 0.0016 'International Tables Vol C Tables 4.2.6.8 and 6.1.1.4'
H H 0.0000 0.0000 'International Tables Vol C Tables 4.2.6.8 and 6.1.1.4'
N N 0.0061 0.0033 'International Tables Vol C Tables 4.2.6.8 and 6.1.1.4'
O O 0.0106 0.0060 'International Tables Vol C Tables 4.2.6.8 and 6.1.1.4'
Cl Cl 0.1484 0.1585 'International Tables Vol C Tables 4.2.6.8 and 6.1.1.4'

loop_
_geom_angle_atom_site_label_1
_geom_angle_atom_site_label_2
_geom_angle_atom_site_label_3
_geom_angle
C19 O3 C20 113.79(14)
C21 O5 H1O 108.8(17)
C14 O6 C16 117.09(15)
C7 N1 C11 127.42(15)
C7 N1 C8 124.35(16)
C11 N1 C8 107.93(15)
C6 C1 C2 121.52(18)
C6 C1 Cl1 119.18(16)
C2 C1 Cl1 119.30(16)
C3 C2 C1 118.88(18)
C3 C2 H2 120.6
C1 C2 H2 120.6
C2 C3 C4 120.20(18)
C2 C3 H3 119.9
C4 C3 H3 119.9
C5 C4 C3 120.11(17)
C5 C4 C7 118.86(17)
C3 C4 C7 120.95(17)
C6 C5 C4 120.22(19)
C6 C5 H5 119.9
C4 C5 H5 119.9
C1 C6 C5 119.05(19)
C1 C6 H6 120.5
C5 C6 H6 120.5
O1 C7 N1 121.53(17)
O1 C7 C4 121.71(18)
N1 C7 C4 116.72(17)
C9 C8 N1 109.04(16)
C9 C8 C17 129.21(17)
N1 C8 C17 121.62(17)
C8 C9 C10 108.25(16)
C8 C9 C18 126.56(17)
C10 C9 C18 125.08(18)
C15 C10 C11 120.99(17)
C15 C10 C9 131.78(17)
C11 C10 C9 107.22(17)
C12 C11 C10 120.64(18)
C12 C11 N1 131.70(18)
C10 C11 N1 107.54(15)
C13 C12 C11 118.01(18)
C13 C12 H12 121.0
C11 C12 H12 121.0
C12 C13 C14 121.61(17)
C12 C13 H13 119.2
C14 C13 H13 119.2
O6 C14 C15 124.37(18)
O6 C14 C13 114.87(16)
C15 C14 C13 120.75(19)
C14 C15 C10 117.92(18)
C14 C15 H15 121.0
C10 C15 H15 121.0
O6 C16 H16A 109.5
O6 C16 H16B 109.5
H16A C16 H16B 109.5
O6 C16 H16C 109.5
H16A C16 H16C 109.5
H16B C16 H16C 109.5
C8 C17 H17A 109.5
C8 C17 H17B 109.5
H17A C17 H17B 109.5
C8 C17 H17C 109.5
H17A C17 H17C 109.5
H17B C17 H17C 109.5
C9 C18 C19 117.85(15)
C9 C18 H18A 107.8
C19 C18 H18A 107.8
C9 C18 H18B 107.8
C19 C18 H18B 107.8
H18A C18 H18B 107.2
O2 C19 O3 122.27(16)
O2 C19 C18 123.77(16)
O3 C19 C18 113.94(15)
O3 C20 C21 110.87(15)
O3 C20 H20A 109.5
C21 C20 H20A 109.5
O3 C20 H20B 109.5
C21 C20 H20B 109.5
H20A C20 H20B 108.1
O4 C21 O5 124.0(2)
O4 C21 C20 123.89(17)
O5 C21 C20 112.08(16)
H2O O7 H3O 107(2)

loop_
_geom_bond_atom_site_label_1
_geom_bond_atom_site_label_2
_geom_bond_distance
Cl1 C1 1.7389(19)
O1 C7 1.215(2)
O2 C19 1.211(2)
O3 C19 1.345(2)
O3 C20 1.442(2)
O4 C21 1.218(2)
O5 C21 1.317(2)
O5 H1O 0.828(10)
O6 C14 1.376(2)
O6 C16 1.423(3)
N1 C7 1.401(3)
N1 C11 1.413(2)
N1 C8 1.421(2)
C1 C6 1.384(3)
C1 C2 1.392(3)
C2 C3 1.386(3)
C2 H2 0.9500
C3 C4 1.393(3)
C3 H3 0.9500
C4 C5 1.387(3)
C4 C7 1.495(2)
C5 C6 1.389(3)
C5 H5 0.9500
C6 H6 0.9500
C8 C9 1.356(3)
C8 C17 1.494(3)
C9 C10 1.450(3)
C9 C18 1.504(3)
C10 C15 1.399(3)
C10 C11 1.406(3)
C11 C12 1.398(3)
C12 C13 1.380(3)
C12 H12 0.9500
C13 C14 1.406(3)
C13 H13 0.9500
C14 C15 1.390(3)
C15 H15 0.9500
C16 H16A 0.9800
C16 H16B 0.9800
C16 H16C 0.9800
C17 H17A 0.9800
C17 H17B 0.9800
C17 H17C 0.9800
C18 C19 1.509(3)
C18 H18A 0.9900
C18 H18B 0.9900
C20 C21 1.506(3)
C20 H20A 0.9900
C20 H20B 0.9900
O7 H2O 0.872(10)
O7 H3O 0.875(10)

loop_
_geom_hbond_atom_site_label_D
_geom_hbond_atom_site_label_H
_geom_hbond_atom_site_label_A
_geom_hbond_site_symmetry_A
_geom_hbond_distance_DH
_geom_hbond_distance_HA
_geom_hbond_distance_DA
_geom_hbond_angle_DHA
O5 H1O O7 . 0.828(10) 1.760(10) 2.587(2) 176(2)
O7 H2O O2 1_455 0.872(10) 1.950(12) 2.7980(19) 164(2)
O7 H3O O4 2_456 0.875(10) 1.891(10) 2.7649(19) 177(2)
C20 H20A O1 2_666 0.99 2.67 3.424(3) 132.8
C18 H18A O2 2_556 0.99 2.61 3.371(2) 134.2
C17 H17A O4 1_655 0.98 2.48 3.381(2) 152.6
C3 H3 O6 1_655 0.95 2.67 3.417(2) 135.5

loop_
_cod_related_entry_id
_cod_related_entry_database
_cod_related_entry_code
1 ChemSpider 21133131
